data_4088641
loop_
_publ_author_name
'Chen, Jiawei'
'Tagne Kuate, Alain C.'
'Lalancette, Roger A.'
'J\"akle, Frieder'

_publ_section_title
;
 Heteroatom-Bridged ortho-Biferrocenes: Stereoselective Synthesis,
 Structural Features, and Electrochemical Properties
;
_journal_issue 11
_journal_name_full Organometallics
_journal_page_first 1964
_journal_paper_doi 10.1021/acs.organomet.6b00272
_journal_volume 35
_journal_year 2016
_chemical_absolute_configuration syn
_chemical_formula_moiety 'C28 H27 B Fe2 Si'
_chemical_formula_sum 'C28 H27 B Fe2 Si'
_chemical_formula_weight 514.10
_space_group_IT_number 4
_space_group_name_Hall 'P 2yb'
_space_group_name_H-M_alt 'P 1 21 1'
_symmetry_cell_setting monoclinic
_symmetry_space_group_name_Hall 'P 2yb'
_symmetry_space_group_name_H-M 'P 1 21 1'
_atom_sites_solution_hydrogens geom
_atom_sites_solution_primary direct
_atom_sites_solution_secondary difmap
_audit_creation_method SHELXL-97
_cell_angle_alpha 90.00
_cell_angle_beta 93.9570(10)
_cell_angle_gamma 90.00
_cell_formula_units_Z 2
_cell_length_a 9.0969(2)
_cell_length_b 7.33300(10)
_cell_length_c 17.4165(3)
_cell_measurement_reflns_used 7903
_cell_measurement_temperature 100(2)
_cell_measurement_theta_max 70.43
_cell_measurement_theta_min 2.54
_cell_volume 1159.04(4)
_computing_cell_refinement 'APEX 2'
_computing_data_collection 'APEX 2 (Bruker, 2006)'
_computing_data_reduction 'SAINT (Bruker, 2005)'
_computing_molecular_graphics SHELXTL
_computing_publication_material SHELXTL
_computing_structure_refinement SHELXTL
_computing_structure_solution 'SHELXTL (Sheldrick, 2008b)'
_diffrn_ambient_temperature 100(2)
_diffrn_measured_fraction_theta_full 0.973
_diffrn_measured_fraction_theta_max 0.919
_diffrn_measurement_device_type 'Bruker SMART CCD Apex-II area-detector'
_diffrn_measurement_method '\f and \w'
_diffrn_radiation_monochromator graphite
_diffrn_radiation_source 'fine-focus sealed tube'
_diffrn_radiation_type CuK\a
_diffrn_radiation_wavelength 1.54178
_diffrn_reflns_av_R_equivalents 0.0348
_diffrn_reflns_av_sigmaI/netI 0.0544
_diffrn_reflns_limit_h_max 10
_diffrn_reflns_limit_h_min -10
_diffrn_reflns_limit_k_max 7
_diffrn_reflns_limit_k_min -8
_diffrn_reflns_limit_l_max 20
_diffrn_reflns_limit_l_min -19
_diffrn_reflns_number 9201
_diffrn_reflns_theta_full 67.50
_diffrn_reflns_theta_max 70.42
_diffrn_reflns_theta_min 2.54
_exptl_absorpt_coefficient_mu 10.620
_exptl_absorpt_correction_T_max 0.5635
_exptl_absorpt_correction_T_min 0.1045
_exptl_absorpt_correction_type numerical
_exptl_absorpt_process_details 'SADABS (Sheldrick, 2008a)'
_exptl_crystal_colour orange
_exptl_crystal_density_diffrn 1.473
_exptl_crystal_density_method 'not measured'
_exptl_crystal_description PLATE
_exptl_crystal_F_000 532
_exptl_crystal_size_max 0.39
_exptl_crystal_size_mid 0.26
_exptl_crystal_size_min 0.06
_refine_diff_density_max 0.381
_refine_diff_density_min -0.220
_refine_diff_density_rms 0.051
_refine_ls_abs_structure_details 'Flack (1983), 1071 Friedel pairs'
_refine_ls_abs_structure_Flack 0.007(3)
_refine_ls_extinction_method none
_refine_ls_goodness_of_fit_ref 1.01
_refine_ls_hydrogen_treatment constr
_refine_ls_matrix_type full
_refine_ls_number_parameters 291
_refine_ls_number_reflns 3271
_refine_ls_number_restraints 1
_refine_ls_restrained_S_all 1.01
_refine_ls_R_factor_all 0.026
_refine_ls_R_factor_gt 0.025
_refine_ls_shift/su_max 0.00
_refine_ls_shift/su_mean 0.00
_refine_ls_structure_factor_coef Fsqd
_refine_ls_weighting_details 'calc w=1/[\s^2^(Fo^2^)+(0.0245P)^2^+0.0000P] where P=(Fo^2^+2Fc^2^)/3'
_refine_ls_weighting_scheme calc
_refine_ls_wR_factor_gt 0.062
_refine_ls_wR_factor_ref 0.062
_reflns_number_gt 3133
_reflns_number_total 3271
_reflns_threshold_expression >2sigma(I)
_cod_data_source_file om6b00272_si_002.cif
_cod_data_source_block 112910ral_jc_0m
_cod_depositor_comments
;
The following automatic conversions were performed:

data item '_symmetry_cell_setting' value 'Monoclinic' was changed to
'monoclinic' in accordance with the
/home/saulius/struct/COD-crude-data/automatic-downloads/DataCite-retrospective/ACS/depositions/lib/dictionaries/cif_core.dic
dictionary named 'cif_core.dic' version 2.4.2 last updated on
2011-04-26.

Automatic conversion script
Id: cif_fix_values 6909 2019-04-08 15:41:33Z antanas 
;
_cod_original_sg_symbol_H-M 'P 21'
_cod_database_code 4088641

loop_
_symmetry_equiv_pos_as_xyz
'x, y, z'
'-x, y+1/2, -z'

loop_
_atom_site_label
_atom_site_type_symbol
_atom_site_fract_x
_atom_site_fract_y
_atom_site_fract_z
_atom_site_U_iso_or_equiv
_atom_site_adp_type
_atom_site_occupancy
_atom_site_symmetry_multiplicity
_atom_site_calc_flag
_atom_site_refinement_flags
Fe1 Fe 0.53127(4) 0.94093(5) 0.15822(2) 0.01480(11) Uani 1 1 d .
Fe2 Fe 0.10610(4) 0.93238(5) 0.36584(2) 0.01328(10) Uani 1 1 d .
Si1 Si 0.47370(7) 1.06517(10) 0.34618(4) 0.01637(16) Uani 1 1 d .
C22 C 0.5280(3) 0.9776(4) 0.44547(15) 0.0234(6) Uani 1 1 d .
H22A H 0.4970 0.8502 0.4495 0.035 Uiso 1 1 calc R
H22B H 0.4801 1.0512 0.4835 0.035 Uiso 1 1 calc R
H22C H 0.6352 0.9858 0.4552 0.035 Uiso 1 1 calc R
C21 C 0.5691(3) 1.2901(4) 0.33616(17) 0.0254(6) Uani 1 1 d .
H21A H 0.6755 1.2702 0.3354 0.038 Uiso 1 1 calc R
H21B H 0.5493 1.3687 0.3798 0.038 Uiso 1 1 calc R
H21C H 0.5323 1.3490 0.2881 0.038 Uiso 1 1 calc R
C16 C 0.4571(3) 1.1980(4) 0.13312(16) 0.0212(6) Uani 1 1 d .
H16 H 0.4026 1.2784 0.1678 0.025 Uiso 1 1 calc R
C20 C 0.6114(3) 1.1913(4) 0.12927(17) 0.0238(6) Uani 1 1 d .
H20 H 0.6851 1.2654 0.1611 0.029 Uiso 1 1 calc R
C18 C 0.5089(4) 0.9880(4) 0.04166(17) 0.0373(8) Uani 1 1 d .
H18 H 0.4975 0.8931 0.0004 0.045 Uiso 1 1 calc R
C17 C 0.3928(3) 1.0734(4) 0.07893(16) 0.0277(7) Uani 1 1 d .
H17 H 0.2850 1.0498 0.0685 0.033 Uiso 1 1 calc R
C19 C 0.6436(3) 1.0626(4) 0.07324(17) 0.0321(7) Uani 1 1 d .
H19 H 0.7443 1.0285 0.0584 0.038 Uiso 1 1 calc R
B1 B 0.2410(3) 0.8410(4) 0.21825(17) 0.0152(6) Uani 1 1 d .
C25 C 0.0371(3) 0.4203(4) 0.12947(14) 0.0212(5) Uani 1 1 d .
H25 H 0.0380 0.2920 0.1372 0.025 Uiso 1 1 calc R
C23 C 0.1334(3) 0.7201(3) 0.16552(14) 0.0160(5) Uani 1 1 d .
C27 C -0.0622(3) 0.6832(4) 0.06363(15) 0.0178(6) Uani 1 1 d .
H27 H -0.1277 0.7365 0.0251 0.021 Uiso 1 1 calc R
C28 C 0.0325(3) 0.7938(4) 0.10953(15) 0.0170(6) Uani 1 1 d .
H28 H 0.0285 0.9223 0.1027 0.020 Uiso 1 1 calc R
C26 C -0.0611(3) 0.4967(4) 0.07396(15) 0.0213(6) Uani 1 1 d .
H26 H -0.1268 0.4213 0.0434 0.026 Uiso 1 1 calc R
C24 C 0.1338(3) 0.5301(3) 0.17375(15) 0.0179(6) Uani 1 1 d .
H24 H 0.2019 0.4751 0.2106 0.021 Uiso 1 1 calc R
C6 C 0.1768(4) 0.6814(4) 0.4020(2) 0.0359(9) Uani 1 1 d .
H6 H 0.2662 0.6166 0.3856 0.043 Uiso 1 1 calc R
C8 C -0.0592(3) 0.7787(4) 0.40787(16) 0.0242(6) Uani 1 1 d .
H8 H -0.1674 0.7965 0.3959 0.029 Uiso 1 1 calc R
C9 C 0.0264(3) 0.8598(4) 0.46871(17) 0.0267(7) Uani 1 1 d .
H9 H -0.0106 0.9459 0.5075 0.032 Uiso 1 1 calc R
C7 C 0.0342(4) 0.6685(4) 0.36636(17) 0.0326(8) Uani 1 1 d .
H7 H 0.0039 0.5933 0.3200 0.039 Uiso 1 1 calc R
C10 C 0.1717(3) 0.7997(4) 0.46629(18) 0.0316(8) Uani 1 1 d .
H10 H 0.2565 0.8340 0.5030 0.038 Uiso 1 1 calc R
C1 C 0.2711(3) 1.0931(3) 0.32732(14) 0.0142(5) Uani 1 1 d .
C5 C 0.1710(3) 1.2015(3) 0.36827(15) 0.0181(6) Uani 1 1 d .
H5 H 0.1976 1.2744 0.4157 0.022 Uiso 1 1 calc R
C2 C 0.1872(3) 1.0061(3) 0.26358(15) 0.0137(5) Uani 1 1 d .
C4 C 0.0281(3) 1.1855(3) 0.33149(16) 0.0178(6) Uani 1 1 d .
H4 H -0.0631 1.2453 0.3482 0.021 Uiso 1 1 calc R
C3 C 0.0362(3) 1.0665(4) 0.26733(14) 0.0161(5) Uani 1 1 d .
H3 H -0.0487 1.0296 0.2311 0.019 Uiso 1 1 calc R
C13 C 0.4839(3) 0.6737(3) 0.17751(16) 0.0191(6) Uani 1 1 d .
H13 H 0.4364 0.5879 0.1387 0.023 Uiso 1 1 calc R
C12 C 0.4072(3) 0.7898(3) 0.22783(15) 0.0152(5) Uani 1 1 d .
C14 C 0.6380(3) 0.7022(4) 0.19100(17) 0.0221(6) Uani 1 1 d .
H14 H 0.7174 0.6408 0.1636 0.027 Uiso 1 1 calc R
C11 C 0.5188(3) 0.8935(3) 0.27357(15) 0.0173(6) Uani 1 1 d .
C15 C 0.6586(3) 0.8353(4) 0.24978(16) 0.0202(6) Uani 1 1 d .
H15 H 0.7562 0.8849 0.2700 0.024 Uiso 1 1 calc R

loop_
_atom_site_aniso_label
_atom_site_aniso_U_11
_atom_site_aniso_U_22
_atom_site_aniso_U_33
_atom_site_aniso_U_23
_atom_site_aniso_U_13
_atom_site_aniso_U_12
Fe1 0.0170(2) 0.01209(19) 0.0161(2) 0.00177(18) 0.00633(15) 0.00132(18)
Fe2 0.01602(19) 0.01108(19) 0.0134(2) 0.00123(16) 0.00551(14) 0.00035(16)
Si1 0.0163(3) 0.0182(4) 0.0147(4) 0.0007(3) 0.0017(3) -0.0034(3)
C22 0.0235(14) 0.0278(17) 0.0184(14) 0.0020(11) -0.0027(12) -0.0043(11)
C21 0.0262(15) 0.0250(15) 0.0250(17) -0.0021(12) 0.0027(13) -0.0099(12)
C16 0.0276(16) 0.0146(14) 0.0225(16) 0.0059(11) 0.0091(12) 0.0065(11)
C20 0.0300(16) 0.0159(14) 0.0259(16) 0.0090(11) 0.0040(13) -0.0039(11)
C18 0.079(3) 0.0206(16) 0.0130(15) 0.0032(11) 0.0081(16) -0.0057(15)
C17 0.0295(15) 0.0273(15) 0.0248(16) 0.0160(13) -0.0080(12) -0.0056(12)
C19 0.0381(17) 0.0232(15) 0.0381(18) 0.0156(13) 0.0259(14) 0.0088(13)
B1 0.0190(15) 0.0150(14) 0.0123(15) 0.0056(11) 0.0064(12) 0.0002(11)
C25 0.0304(14) 0.0143(13) 0.0196(13) -0.0007(12) 0.0073(11) -0.0021(13)
C23 0.0151(13) 0.0184(14) 0.0155(14) 0.0005(10) 0.0080(10) 0.0007(10)
C27 0.0180(13) 0.0215(14) 0.0142(14) -0.0021(11) 0.0029(11) 0.0004(10)
C28 0.0190(13) 0.0146(13) 0.0179(14) 0.0004(10) 0.0047(11) 0.0003(10)
C26 0.0227(14) 0.0234(14) 0.0185(15) -0.0065(11) 0.0064(12) -0.0061(10)
C24 0.0208(14) 0.0175(15) 0.0157(14) -0.0002(10) 0.0040(11) -0.0005(10)
C6 0.0364(19) 0.0227(17) 0.052(2) 0.0250(15) 0.0245(17) 0.0130(14)
C8 0.0186(13) 0.0264(16) 0.0279(17) 0.0135(12) 0.0051(12) -0.0086(11)
C9 0.0437(18) 0.0187(14) 0.0202(16) 0.0047(11) 0.0196(14) -0.0049(12)
C7 0.069(2) 0.0119(15) 0.0183(16) -0.0011(12) 0.0150(15) -0.0135(14)
C10 0.0303(16) 0.0374(19) 0.0256(17) 0.0218(14) -0.0075(14) -0.0127(13)
C1 0.0174(12) 0.0106(13) 0.0152(13) 0.0026(10) 0.0060(10) -0.0011(10)
C5 0.0246(15) 0.0098(13) 0.0205(15) -0.0012(10) 0.0058(12) -0.0021(10)
C2 0.0141(12) 0.0146(12) 0.0130(13) 0.0059(10) 0.0049(10) -0.0006(9)
C4 0.0186(13) 0.0107(13) 0.0252(16) 0.0041(11) 0.0090(11) 0.0041(10)
C3 0.0164(13) 0.0142(12) 0.0182(14) 0.0073(11) 0.0035(10) 0.0017(10)
C13 0.0261(15) 0.0078(13) 0.0245(15) 0.0045(11) 0.0096(12) 0.0017(10)
C12 0.0197(13) 0.0132(13) 0.0132(14) 0.0026(10) 0.0057(11) 0.0001(10)
C14 0.0210(14) 0.0159(14) 0.0309(17) 0.0083(11) 0.0121(12) 0.0063(11)
C11 0.0153(12) 0.0201(16) 0.0168(13) 0.0066(10) 0.0026(10) 0.0005(10)
C15 0.0160(13) 0.0205(15) 0.0241(16) 0.0093(11) 0.0016(11) -0.0007(10)

loop_
_atom_type_symbol
_atom_type_description
_atom_type_scat_dispersion_real
_atom_type_scat_dispersion_imag
_atom_type_scat_source
C C 0.0181 0.0091 'International Tables Vol C Tables 4.2.6.8 and 6.1.1.4'
H H 0.0000 0.0000 'International Tables Vol C Tables 4.2.6.8 and 6.1.1.4'
B B 0.0090 0.0039 'International Tables Vol C Tables 4.2.6.8 and 6.1.1.4'
Si Si 0.2541 0.3302 'International Tables Vol C Tables 4.2.6.8 and 6.1.1.4'
Fe Fe -1.1336 3.1974 'International Tables Vol C Tables 4.2.6.8 and 6.1.1.4'

loop_
_geom_angle_atom_site_label_1
_geom_angle_atom_site_label_2
_geom_angle_atom_site_label_3
_geom_angle
C13 Fe1 C16 148.54(11)
C13 Fe1 C12 41.23(10)
C16 Fe1 C12 116.19(11)
C13 Fe1 C17 116.08(12)
C16 Fe1 C17 40.39(12)
C12 Fe1 C17 108.58(11)
C13 Fe1 C11 69.44(11)
C16 Fe1 C11 109.09(11)
C12 Fe1 C11 41.84(10)
C17 Fe1 C11 131.93(11)
C13 Fe1 C20 169.55(11)
C16 Fe1 C20 40.33(12)
C12 Fe1 C20 148.54(11)
C17 Fe1 C20 67.80(12)
C11 Fe1 C20 115.94(11)
C13 Fe1 C18 108.46(12)
C16 Fe1 C18 67.93(12)
C12 Fe1 C18 131.09(12)
C17 Fe1 C18 40.56(13)
C11 Fe1 C18 171.18(13)
C20 Fe1 C18 67.63(12)
C13 Fe1 C15 67.94(11)
C16 Fe1 C15 132.42(12)
C12 Fe1 C15 68.88(10)
C17 Fe1 C15 171.27(12)
C11 Fe1 C15 40.75(10)
C20 Fe1 C15 109.70(11)
C18 Fe1 C15 147.25(13)
C13 Fe1 C19 130.98(12)
C16 Fe1 C19 67.59(12)
C12 Fe1 C19 170.08(12)
C17 Fe1 C19 67.83(12)
C11 Fe1 C19 147.33(12)
C20 Fe1 C19 39.93(12)
C18 Fe1 C19 40.32(13)
C15 Fe1 C19 116.07(12)
C13 Fe1 C14 40.53(11)
C16 Fe1 C14 170.39(11)
C12 Fe1 C14 69.13(10)
C17 Fe1 C14 147.64(13)
C11 Fe1 C14 68.99(11)
C20 Fe1 C14 131.23(11)
C18 Fe1 C14 115.37(12)
C15 Fe1 C14 40.24(11)
C19 Fe1 C14 108.59(11)
C6 Fe2 C3 140.32(13)
C6 Fe2 C7 40.24(14)
C3 Fe2 C7 112.26(12)
C6 Fe2 C2 112.50(11)
C3 Fe2 C2 41.54(9)
C7 Fe2 C2 112.88(11)
C6 Fe2 C9 67.53(12)
C3 Fe2 C9 138.74(11)
C7 Fe2 C9 67.50(11)
C2 Fe2 C9 179.49(12)
C6 Fe2 C10 40.63(14)
C3 Fe2 C10 178.51(12)
C7 Fe2 C10 67.79(13)
C2 Fe2 C10 139.92(11)
C9 Fe2 C10 39.79(12)
C6 Fe2 C8 67.49(12)
C3 Fe2 C8 111.76(10)
C7 Fe2 C8 40.19(13)
C2 Fe2 C8 140.50(11)
C9 Fe2 C8 40.01(12)
C10 Fe2 C8 67.25(11)
C6 Fe2 C1 113.39(11)
C3 Fe2 C1 69.00(10)
C7 Fe2 C1 141.76(12)
C2 Fe2 C1 41.40(10)
C9 Fe2 C1 138.09(11)
C10 Fe2 C1 111.95(11)
C8 Fe2 C1 177.77(12)
C6 Fe2 C5 140.91(12)
C3 Fe2 C5 68.14(11)
C7 Fe2 C5 177.44(13)
C2 Fe2 C5 69.20(11)
C9 Fe2 C5 110.44(11)
C10 Fe2 C5 111.74(12)
C8 Fe2 C5 137.25(12)
C1 Fe2 C5 40.80(10)
C6 Fe2 C4 177.98(12)
C3 Fe2 C4 40.60(11)
C7 Fe2 C4 138.61(12)
C2 Fe2 C4 69.35(10)
C9 Fe2 C4 110.63(11)
C10 Fe2 C4 138.39(13)
C8 Fe2 C4 110.59(11)
C1 Fe2 C4 68.51(10)
C5 Fe2 C4 40.13(11)
C11 Si1 C1 102.60(11)
C11 Si1 C21 114.10(12)
C1 Si1 C21 110.20(12)
C11 Si1 C22 109.87(12)
C1 Si1 C22 113.23(12)
C21 Si1 C22 106.97(13)
C20 C16 C17 108.3(2)
C20 C16 Fe1 70.28(15)
C17 C16 Fe1 70.16(16)
C19 C20 C16 108.2(3)
C19 C20 Fe1 70.34(16)
C16 C20 Fe1 69.39(15)
C19 C18 C17 107.6(3)
C19 C18 Fe1 69.98(17)
C17 C18 Fe1 69.47(16)
C16 C17 C18 107.7(3)
C16 C17 Fe1 69.45(15)
C18 C17 Fe1 69.97(17)
C20 C19 C18 108.2(3)
C20 C19 Fe1 69.73(16)
C18 C19 Fe1 69.71(16)
C2 B1 C12 118.4(2)
C2 B1 C23 122.4(2)
C12 B1 C23 119.2(2)
C24 C25 C26 120.4(3)
C24 C23 C28 116.9(2)
C24 C23 B1 120.4(2)
C28 C23 B1 122.8(2)
C26 C27 C28 120.2(3)
C27 C28 C23 121.6(2)
C27 C26 C25 119.3(3)
C25 C24 C23 121.6(3)
C7 C6 C10 108.1(3)
C7 C6 Fe2 70.17(16)
C10 C6 Fe2 70.38(17)
C9 C8 C7 107.9(3)
C9 C8 Fe2 69.79(15)
C7 C8 Fe2 69.48(16)
C10 C9 C8 108.7(3)
C10 C9 Fe2 70.30(16)
C8 C9 Fe2 70.21(16)
C6 C7 C8 107.9(3)
C6 C7 Fe2 69.58(17)
C8 C7 Fe2 70.33(16)
C9 C10 C6 107.4(3)
C9 C10 Fe2 69.91(16)
C6 C10 Fe2 68.99(17)
C5 C1 C2 107.8(2)
C5 C1 Si1 128.9(2)
C2 C1 Si1 123.26(18)
C5 C1 Fe2 69.70(14)
C2 C1 Fe2 68.94(13)
Si1 C1 Fe2 127.98(13)
C4 C5 C1 108.9(2)
C4 C5 Fe2 69.98(14)
C1 C5 Fe2 69.49(14)
C3 C2 C1 106.3(2)
C3 C2 B1 126.7(2)
C1 C2 B1 124.6(2)
C3 C2 Fe2 69.00(13)
C1 C2 Fe2 69.66(14)
B1 C2 Fe2 112.59(16)
C5 C4 C3 108.1(2)
C5 C4 Fe2 69.89(14)
C3 C4 Fe2 68.95(14)
C4 C3 C2 108.9(2)
C4 C3 Fe2 70.44(15)
C2 C3 Fe2 69.45(14)
C14 C13 C12 109.1(2)
C14 C13 Fe1 70.65(15)
C12 C13 Fe1 69.41(14)
C13 C12 C11 107.0(2)
C13 C12 B1 125.9(2)
C11 C12 B1 124.5(2)
C13 C12 Fe1 69.35(14)
C11 C12 Fe1 69.44(14)
B1 C12 Fe1 112.24(17)
C15 C14 C13 107.5(2)
C15 C14 Fe1 69.64(15)
C13 C14 Fe1 68.81(14)
C15 C11 C12 106.6(2)
C15 C11 Si1 130.2(2)
C12 C11 Si1 123.25(18)
C15 C11 Fe1 69.90(15)
C12 C11 Fe1 68.71(15)
Si1 C11 Fe1 125.75(13)
C14 C15 C11 109.8(2)
C14 C15 Fe1 70.12(15)
C11 C15 Fe1 69.36(14)

loop_
_geom_bond_atom_site_label_1
_geom_bond_atom_site_label_2
_geom_bond_distance
Fe1 C13 2.039(3)
Fe1 C16 2.039(3)
Fe1 C12 2.040(2)
Fe1 C17 2.049(3)
Fe1 C11 2.050(3)
Fe1 C20 2.051(3)
Fe1 C18 2.055(3)
Fe1 C15 2.057(3)
Fe1 C19 2.059(3)
Fe1 C14 2.063(3)
Fe2 C6 2.035(3)
Fe2 C3 2.041(2)
Fe2 C7 2.043(3)
Fe2 C2 2.047(2)
Fe2 C9 2.049(3)
Fe2 C10 2.054(3)
Fe2 C8 2.054(3)
Fe2 C1 2.057(2)
Fe2 C5 2.060(3)
Fe2 C4 2.061(3)
Si1 C11 1.851(3)
Si1 C1 1.861(3)
Si1 C21 1.878(3)
Si1 C22 1.879(3)
C16 C20 1.410(4)
C16 C17 1.411(4)
C20 C19 1.403(4)
C18 C19 1.418(5)
C18 C17 1.423(5)
B1 C2 1.543(4)
B1 C12 1.555(4)
B1 C23 1.570(4)
C25 C24 1.387(4)
C25 C26 1.388(4)
C23 C24 1.400(4)
C23 C28 1.401(4)
C27 C26 1.380(4)
C27 C28 1.394(4)
C6 C7 1.403(5)
C6 C10 1.420(5)
C8 C9 1.403(4)
C8 C7 1.408(4)
C9 C10 1.396(4)
C1 C5 1.435(4)
C1 C2 1.451(4)
C5 C4 1.414(4)
C2 C3 1.450(3)
C4 C3 1.423(4)
C13 C14 1.421(4)
C13 C12 1.436(4)
C12 C11 1.460(4)
C14 C15 1.417(4)
C11 C15 1.430(4)
